data_9004802
loop_
_publ_author_name
'Antao, S. M.'
'Hassan, I.'
'Parise, J. B.'

_publ_section_title
;
 The structure of danalite at high temperature obtained from
 synchrotron radiation and Rietveld refinements
 Sample: SC20, single crystal data at T = 20 degrees C
;
_journal_name_full 'The Canadian Mineralogist'
_journal_page_first 1413
_journal_page_last 1422
_journal_paper_doi 10.2113/gscanmin.41.6.1413
_journal_volume 41
_journal_year 2003
_chemical_formula_sum 'Be3 Fe4 O12 S Si3'
_chemical_name_mineral Danalite
_space_group_IT_number 218
_symmetry_space_group_name_Hall 'P -4n 2 3'
_symmetry_space_group_name_H-M 'P -4 3 n'
_cell_angle_alpha 90
_cell_angle_beta 90
_cell_angle_gamma 90
_cell_length_a 8.2317
_cell_length_b 8.2317
_cell_length_c 8.2317
_cell_formula_units_Z 2
_cell_volume 557.787
_database_code_amcsd 0005895
_diffrn_ambient_temperature 293.15
_exptl_crystal_density_diffrn 3.327
_cod_original_formula_sum 'Be3 Si3 O12 Fe4 S'
_cod_database_code 9004802

loop_
_space_group_symop_operation_xyz
x,y,z
-z,x,-y
-y,z,-x
-x,y,-z
1/2+x,1/2-z,1/2-y
1/2+z,1/2-y,1/2-x
1/2+y,1/2-x,1/2-z
1/2+x,1/2+z,1/2+y
1/2+z,1/2+y,1/2+x
1/2+y,1/2+x,1/2+z
-z,-x,y
-y,-z,x
-x,-y,z
z,-x,-y
y,-z,-x
x,-y,-z
1/2-x,1/2+z,1/2-y
1/2-z,1/2+y,1/2-x
1/2-y,1/2+x,1/2-z
1/2-x,1/2-z,1/2+y
1/2-z,1/2-y,1/2+x
1/2-y,1/2-x,1/2+z
z,x,y
y,z,x

loop_
_atom_site_label
_atom_site_fract_x
_atom_site_fract_y
_atom_site_fract_z
_atom_site_U_iso_or_equiv
Be 0.25000 0.00000 0.50000 0.00650
Si 0.25000 0.50000 0.00000 0.00320
O 0.13950 0.14010 0.41260 0.00660
Fe 0.16930 0.16930 0.16930 0.00690
S 0.00000 0.00000 0.00000 0.01030

loop_
_cod_related_entry_id
_cod_related_entry_database
_cod_related_entry_code
1 AMCSD 0005895
